data_1536604
loop_
_publ_author_name
'Kim Gyu-Shik'
'Zeng Huadong'
'Hill, C.L.'

_publ_section_title
;
 X-ray structure of Keggin-type peroxo polyoxometalate A-alpha-(Si (Nb
 O2)3 W9 O37)7-
;
_journal_name_full 'Bulletin of the Korean Chemical Society'
_journal_page_first 1005
_journal_page_last 1008
_journal_volume 24
_journal_year 2003
_chemical_formula_sum 'Cs6.66 H14.34 Nb3 O50 Si W9'
_chemical_name_systematic 'Cs6.66 H0.34 (Si ((Nb O2)3 W9 O37)) (H2 O)7'
_space_group_IT_number 15
_symmetry_space_group_name_Hall '-C 2yc'
_symmetry_space_group_name_H-M 'C 1 2/c 1'
_cell_angle_alpha 90
_cell_angle_beta 92.98
_cell_angle_gamma 90
_cell_formula_units_Z 8
_cell_length_a 18.4852
_cell_length_b 21.1362
_cell_length_c 26.1679
_cell_volume 10210.153
_citation_journal_id_ASTM BKCSDE
_cod_data_source_file KimGyu-Shik_BKCSDE_2003_1002.cif
_cod_data_source_block H14.34Cs6.66Nb3O50Si1W9
_cod_original_cell_volume 10210.15
_cod_original_formula_sum 'H14.34 Cs6.66 Nb3 O50 Si1 W9'
_cod_database_code 1536604

loop_
_symmetry_equiv_pos_as_xyz
x,y,z
-x,y,-z+1/2
-x,-y,-z
x,-y,z-1/2
x+1/2,y+1/2,z
-x+1/2,y+1/2,-z+1/2
-x+1/2,-y+1/2,-z
x+1/2,-y+1/2,z-1/2

loop_
_atom_site_label
_atom_site_type_symbol
_atom_site_fract_x
_atom_site_fract_y
_atom_site_fract_z
_atom_site_occupancy
_atom_site_U_iso_or_equiv
O17 O 0.4071 0.0128 0.4558 1 0.0
O21 O 0.4364 -0.0988 0.4111 1 0.0
Si1 Si 0.2419 -0.0127 0.39654 1 0.0
O32 O 0.1783 -0.1168 0.4805 1 0.0
O31 O 0.3246 -0.121 0.474 1 0.0
O43 O 0.1674 -0.0526 0.3821 1 0.0
O18 O 0.4056 0.0977 0.5384 1 0.0
O24 O 0.3508 -0.155 0.3318 1 0.0
Cs8 Cs 0.25 -0.25 0.5 0.321 0.0
W1 W 0.1492 0.13475 0.3763 1 0.0
O51 O 0.055 -0.361 0.323 0.5 0.0
Nb1 Nb 0.25201 -0.08018 0.52022 1 0.0
O40 O 0.2391 0.0557 0.3669 1 0.0
Cs6 Cs 0.06757 -0.17296 0.1404 1 0.0
W3 W 0.22974 0.06913 0.27716 1 0.0
O47 O 0.23 0.349 0.3779 1 0.0
Nb2 Nb 0.34407 -0.15331 0.41006 1 0.0
O16 O 0.0899 0.015 0.4619 1 0.0
O19 O 0.3321 -0.017 0.5393 1 0.0
O50 O 0.276 -0.236 0.2149 0.5 0.0
W4 W 0.16213 0.05864 0.50399 1 0.0
O22 O 0.4204 -0.0432 0.3195 1 0.0
O28 O 0.1132 -0.1523 0.3344 1 0.0
O23 O 0.3559 -0.1053 0.2351 1 0.0
O4 O 0.1656 0.1165 0.4459 1 0.0
O1 O 0.0912 0.1977 0.3767 1 0.0
O49 O 0.093 0.241 0.234 0.5 0.0
O6 O 0.3908 0.1953 0.3733 1 0.0
W9 W 0.05004 -0.01469 0.39686 1 0.0
W5 W 0.34447 0.05601 0.50097 1 0.0
O9 O 0.332 0.1141 0.4444 1 0.0
O34 O 0.2897 -0.1468 0.5664 1 0.0
O30 O 0.0522 -0.0983 0.4189 1 0.0
Cs1 Cs 0.2202 -0.27837 0.31921 1 0.0
O41 O 0.2492 -0.0027 0.4585 1 0.0
O2 O 0.0847 0.0659 0.372 1 0.0
Cs7 Cs 0 0.07311 0.25 1 0.0
O35 O 0.2368 -0.173 0.3986 1 0.0
W6 W 0.43339 -0.01609 0.39013 1 0.0
W8 W 0.12868 -0.08003 0.29627 1 0.0
Cs5 Cs 0.46707 -0.13915 0.54033 1 0.0
O20 O 0.5228 0.0034 0.3907 1 0.0
O48 O 0.5 0.0303 0.25 1 0.0
O52 O 0.039 -0.251 0.263 0.5 0.0
O7 O 0.3918 0.0635 0.3671 1 0.0
Cs3 Cs 0.44998 0.16889 0.6489 1 0.0
Cs2 Cs 0.66798 0.01159 0.34374 1 0.0
O36 O 0.4174 -0.217 0.4274 1 0.0
Nb3 Nb 0.14162 -0.15309 0.41149 1 0.0
O15 O 0.1087 0.1017 0.5419 1 0.0
O12 O 0.1583 0.0056 0.2798 1 0.0
O44 O 0.1768 -0.0385 0.1522 1 0.0
W7 W 0.33088 -0.08224 0.29338 1 0.0
O33 O 0.2352 -0.1099 0.5891 1 0.0
O42 O 0.3117 -0.0524 0.3796 1 0.0
O13 O 0.2573 0.0927 0.5249 1 0.0
O37 O 0.3466 -0.2441 0.4197 1 0.0
O25 O 0.2298 -0.0995 0.29 1 0.0
W2 W 0.33123 0.13348 0.37361 1 0.0
O11 O 0.2989 0.0033 0.2772 1 0.0
O39 O 0.1142 -0.2223 0.4565 1 0.0
O8 O 0.3044 0.1271 0.3011 1 0.0
O27 O 0.0461 -0.0412 0.3264 1 0.0
O45 O 0.0847 0.25 0.5038 1 0.0
O3 O 0.1607 0.1281 0.3034 1 0.0
O29 O -0.0396 0.0042 0.4023 1 0.0
Cs4 Cs 0.03822 -0.1395 0.54181 1 0.0
O5 O 0.2412 0.179 0.3791 1 0.0
O14 O 0.1811 -0.0106 0.5429 1 0.0
O10 O 0.2238 0.0905 0.2139 1 0.0
O53 O 0.25 0.25 0.5 1 0.0
O46 O 0.0919 0.1402 0.1612 1 0.0
O26 O 0.0891 -0.1023 0.2372 1 0.0
O38 O 0.0925 -0.2345 0.4004 1 0.0
